data_2235164
loop_
_publ_author_name
'Sun, Wenwen'
'Cao, Lei'
'Zhang, Cen'
'Zhu, Lifei'
'Zhou, Le'

_publ_section_title
;
 Dihydrocryptopine
;
_journal_coeditor_code NC2270
_journal_issue 6
_journal_name_full 'Acta Crystallographica Section E'
_journal_page_first o1762
_journal_paper_doi 10.1107/S1600536812017588
_journal_volume 68
_journal_year 2012
_chemical_formula_iupac 'C21 H25 N O5'
_chemical_formula_moiety 'C21 H25 N O5'
_chemical_formula_sum 'C21 H25 N O5'
_chemical_formula_weight 371.42
_chemical_name_common Dihydrocryptopine
_chemical_name_systematic
;
6,7-dimethoxy-12-methyl-16,18-dioxa-12-
azatetracyclo[12.7.0.0^4,9^.0^15,19^]henicosa-1(21),4,6,8,14,19-hexaen-3-ol
;
_space_group_IT_number 14
_symmetry_cell_setting monoclinic
_symmetry_space_group_name_Hall '-P 2ybc'
_symmetry_space_group_name_H-M 'P 1 21/c 1'
_atom_sites_solution_hydrogens geom
_atom_sites_solution_primary direct
_atom_sites_solution_secondary difmap
_audit_creation_method SHELXL-97
_cell_angle_alpha 90.00
_cell_angle_beta 92.164(2)
_cell_angle_gamma 90.00
_cell_formula_units_Z 4
_cell_length_a 9.5810(16)
_cell_length_b 6.7405(12)
_cell_length_c 28.886(5)
_cell_measurement_reflns_used 4124
_cell_measurement_temperature 296(2)
_cell_measurement_theta_max 26.52
_cell_measurement_theta_min 2.51
_cell_volume 1864.1(6)
_computing_cell_refinement 'SAINT (Bruker, 2004)'
_computing_data_collection 'APEX2 (Bruker, 2004)'
_computing_data_reduction 'SAINT (Bruker, 2004)'
_computing_molecular_graphics 'SHELXTL (Sheldrick, 2008)'
_computing_publication_material 'SHELXTL (Sheldrick, 2008)'
_computing_structure_refinement 'SHELXL97 (Sheldrick, 2008)'
_computing_structure_solution 'SHELXS97 (Sheldrick, 2008)'
_diffrn_ambient_temperature 296(2)
_diffrn_measured_fraction_theta_full 0.998
_diffrn_measured_fraction_theta_max 0.998
_diffrn_measurement_device_type 'Bruker SMART APEXII CCD area-detector'
_diffrn_measurement_method 'phi and omega scans'
_diffrn_radiation_monochromator graphite
_diffrn_radiation_source 'fine-focus sealed tube'
_diffrn_radiation_type MoK\a
_diffrn_radiation_wavelength 0.71073
_diffrn_reflns_av_R_equivalents 0.0209
_diffrn_reflns_av_sigmaI/netI 0.0187
_diffrn_reflns_limit_h_max 11
_diffrn_reflns_limit_h_min -11
_diffrn_reflns_limit_k_max 8
_diffrn_reflns_limit_k_min -8
_diffrn_reflns_limit_l_max 34
_diffrn_reflns_limit_l_min -34
_diffrn_reflns_number 13267
_diffrn_reflns_theta_full 25.50
_diffrn_reflns_theta_max 25.50
_diffrn_reflns_theta_min 2.51
_diffrn_standards_decay_% 0
_diffrn_standards_interval_count 0
_diffrn_standards_interval_time 0
_diffrn_standards_number 0
_exptl_absorpt_coefficient_mu 0.094
_exptl_absorpt_correction_T_max 0.9832
_exptl_absorpt_correction_T_min 0.9759
_exptl_absorpt_correction_type multi-scan
_exptl_absorpt_process_details '(SADABS; Sheldrick, 1996)'
_exptl_crystal_colour colourless
_exptl_crystal_density_diffrn 1.323
_exptl_crystal_density_method 'not measured'
_exptl_crystal_description block
_exptl_crystal_F_000 792
_exptl_crystal_size_max 0.26
_exptl_crystal_size_mid 0.21
_exptl_crystal_size_min 0.18
_refine_diff_density_max 0.121
_refine_diff_density_min -0.182
_refine_ls_extinction_method none
_refine_ls_goodness_of_fit_ref 1.016
_refine_ls_hydrogen_treatment constr
_refine_ls_matrix_type full
_refine_ls_number_parameters 248
_refine_ls_number_reflns 3460
_refine_ls_number_restraints 0
_refine_ls_restrained_S_all 1.016
_refine_ls_R_factor_all 0.0507
_refine_ls_R_factor_gt 0.0378
_refine_ls_shift/su_max 0.000
_refine_ls_shift/su_mean 0.000
_refine_ls_structure_factor_coef Fsqd
_refine_ls_weighting_details 'calc w=1/[\s^2^(Fo^2^)+(0.0533P)^2^+0.3327P] where P=(Fo^2^+2Fc^2^)/3'
_refine_ls_weighting_scheme calc
_refine_ls_wR_factor_gt 0.0948
_refine_ls_wR_factor_ref 0.1047
_reflns_number_gt 2721
_reflns_number_total 3460
_reflns_threshold_expression I>2sigma(I)
_cod_data_source_file nc2270.cif
_cod_data_source_block I
_cod_original_cell_volume 1864.2(6)
_cod_original_sg_symbol_H-M 'P 21/c'
_cod_database_code 2235164
_cod_database_fobs_code 2235164

loop_
_symmetry_equiv_pos_as_xyz
'x, y, z'
'-x, y+1/2, -z+1/2'
'-x, -y, -z'
'x, -y-1/2, z-1/2'

loop_
_atom_site_type_symbol
_atom_site_label
_atom_site_fract_x
_atom_site_fract_y
_atom_site_fract_z
_atom_site_U_iso_or_equiv
_atom_site_adp_type
_atom_site_calc_flag
_atom_site_refinement_flags
_atom_site_occupancy
_atom_site_symmetry_multiplicity
C C1 0.7221(2) 0.5338(3) 0.34220(6) 0.0678(5) Uani d . 1 1
H H1A 0.6576 0.6282 0.3550 0.081 Uiso calc R 1 1
H H1B 0.8016 0.5203 0.3638 0.081 Uiso calc R 1 1
C C2 0.72327(15) 0.4630(2) 0.26692(5) 0.0479(4) Uani d . 1 1
C C3 0.65789(15) 0.3100(3) 0.28885(5) 0.0487(4) Uani d . 1 1
C C4 0.60582(15) 0.1506(2) 0.26509(5) 0.0487(4) Uani d . 1 1
H H4 0.5641 0.0445 0.2798 0.058 Uiso calc R 1 1
C C5 0.61899(14) 0.1562(2) 0.21705(5) 0.0422(3) Uani d . 1 1
H H5 0.5837 0.0503 0.1996 0.051 Uiso calc R 1 1
C C6 0.68174(13) 0.3111(2) 0.19394(5) 0.0377(3) Uani d . 1 1
C C7 0.73928(15) 0.4729(2) 0.21985(5) 0.0431(3) Uani d . 1 1
C C8 0.80651(18) 0.6541(2) 0.19944(5) 0.0548(4) Uani d . 1 1
H H8A 0.7337 0.7419 0.1873 0.066 Uiso calc R 1 1
H H8B 0.8579 0.7244 0.2239 0.066 Uiso calc R 1 1
C C9 0.92335(19) 0.7795(2) 0.13244(6) 0.0612(5) Uani d . 1 1
H H9A 1.0044 0.7549 0.1141 0.073 Uiso calc R 1 1
H H9B 0.9429 0.8954 0.1515 0.073 Uiso calc R 1 1
C C10 0.79804(19) 0.8230(2) 0.09997(6) 0.0576(4) Uani d . 1 1
H H10A 0.7165 0.8392 0.1185 0.069 Uiso calc R 1 1
H H10B 0.8141 0.9485 0.0846 0.069 Uiso calc R 1 1
C C11 0.76530(15) 0.6684(2) 0.06336(5) 0.0446(4) Uani d . 1 1
C C12 0.67469(14) 0.5083(2) 0.06902(5) 0.0410(3) Uani d . 1 1
C C13 0.60773(14) 0.4639(2) 0.11475(5) 0.0411(3) Uani d . 1 1
H H13 0.6067 0.5852 0.1334 0.049 Uiso calc R 1 1
C C14 0.68894(14) 0.3028(2) 0.14177(4) 0.0390(3) Uani d . 1 1
H H14A 0.6543 0.1744 0.1314 0.047 Uiso calc R 1 1
H H14B 0.7863 0.3110 0.1338 0.047 Uiso calc R 1 1
C C15 1.03219(19) 0.5291(4) 0.18198(7) 0.0806(6) Uani d . 1 1
H H15A 1.0963 0.5089 0.1577 0.121 Uiso calc R 1 1
H H15B 1.0145 0.4048 0.1969 0.121 Uiso calc R 1 1
H H15C 1.0718 0.6208 0.2042 0.121 Uiso calc R 1 1
C C16 0.64789(15) 0.3799(2) 0.03173(5) 0.0435(3) Uani d . 1 1
H H16 0.5874 0.2737 0.0354 0.052 Uiso calc R 1 1
C C17 0.70861(15) 0.4061(2) -0.01042(5) 0.0450(4) Uani d . 1 1
C C18 0.80076(15) 0.5652(2) -0.01613(5) 0.0462(4) Uani d . 1 1
C C19 0.82693(16) 0.6915(2) 0.02052(5) 0.0490(4) Uani d . 1 1
H H19 0.8882 0.7967 0.0167 0.059 Uiso calc R 1 1
C C20 0.5989(2) 0.1198(3) -0.04403(6) 0.0634(5) Uani d . 1 1
H H20A 0.6408 0.0319 -0.0214 0.095 Uiso calc R 1 1
H H20B 0.5888 0.0524 -0.0732 0.095 Uiso calc R 1 1
H H20C 0.5087 0.1606 -0.0342 0.095 Uiso calc R 1 1
C C21 0.95733(18) 0.7328(3) -0.06464(6) 0.0669(5) Uani d . 1 1
H H21A 0.9147 0.8601 -0.0605 0.100 Uiso calc R 1 1
H H21B 0.9929 0.7246 -0.0952 0.100 Uiso calc R 1 1
H H21C 1.0326 0.7159 -0.0421 0.100 Uiso calc R 1 1
N N1 0.90152(13) 0.60922(19) 0.16244(4) 0.0504(3) Uani d . 1 1
O O1 0.76747(15) 0.6038(2) 0.29889(4) 0.0766(4) Uani d . 1 1
O O2 0.65523(14) 0.3471(2) 0.33582(4) 0.0720(4) Uani d . 1 1
O O3 0.46774(10) 0.39104(16) 0.10842(4) 0.0531(3) Uani d . 1 1
H H3 0.4165 0.4813 0.0992 0.080 Uiso calc R 1 1
O O4 0.68526(12) 0.28907(18) -0.04891(3) 0.0598(3) Uani d . 1 1
O O5 0.85638(11) 0.58148(19) -0.05891(4) 0.0626(3) Uani d . 1 1

loop_
_atom_site_aniso_label
_atom_site_aniso_U_11
_atom_site_aniso_U_22
_atom_site_aniso_U_33
_atom_site_aniso_U_12
_atom_site_aniso_U_13
_atom_site_aniso_U_23
C1 0.0611(11) 0.0995(15) 0.0425(9) 0.0074(10) 0.0007(8) -0.0176(9)
C2 0.0436(8) 0.0566(9) 0.0436(8) 0.0013(7) 0.0005(6) -0.0111(7)
C3 0.0411(8) 0.0690(10) 0.0361(8) 0.0084(8) 0.0029(6) 0.0023(7)
C4 0.0416(8) 0.0584(10) 0.0463(9) 0.0007(7) 0.0048(6) 0.0102(7)
C5 0.0381(7) 0.0437(8) 0.0448(8) 0.0007(6) 0.0017(6) -0.0003(6)
C6 0.0329(7) 0.0396(8) 0.0409(7) 0.0039(6) 0.0043(6) -0.0019(6)
C7 0.0400(8) 0.0468(8) 0.0430(8) 0.0008(6) 0.0057(6) -0.0055(6)
C8 0.0655(10) 0.0488(9) 0.0507(9) -0.0124(8) 0.0105(8) -0.0138(7)
C9 0.0698(11) 0.0517(10) 0.0631(11) -0.0270(9) 0.0159(9) -0.0119(8)
C10 0.0734(11) 0.0354(8) 0.0653(10) -0.0082(8) 0.0201(9) 0.0018(7)
C11 0.0473(8) 0.0383(8) 0.0488(8) 0.0014(6) 0.0082(7) 0.0079(6)
C12 0.0406(8) 0.0402(8) 0.0425(8) 0.0027(6) 0.0071(6) 0.0061(6)
C13 0.0421(8) 0.0388(8) 0.0431(8) -0.0021(6) 0.0090(6) 0.0005(6)
C14 0.0413(8) 0.0360(7) 0.0403(8) -0.0014(6) 0.0076(6) -0.0042(6)
C15 0.0506(11) 0.1104(17) 0.0806(14) -0.0113(11) -0.0011(9) 0.0008(12)
C16 0.0426(8) 0.0462(8) 0.0420(8) -0.0050(6) 0.0053(6) 0.0063(6)
C17 0.0411(8) 0.0558(9) 0.0381(8) 0.0007(7) 0.0018(6) 0.0054(7)
C18 0.0405(8) 0.0589(10) 0.0396(8) -0.0001(7) 0.0062(6) 0.0131(7)
C19 0.0458(8) 0.0465(9) 0.0553(9) -0.0043(7) 0.0082(7) 0.0147(7)
C20 0.0755(12) 0.0650(11) 0.0500(10) -0.0126(9) 0.0076(8) -0.0057(8)
C21 0.0538(10) 0.0878(13) 0.0600(10) -0.0096(9) 0.0150(8) 0.0255(10)
N1 0.0459(7) 0.0517(8) 0.0541(8) -0.0122(6) 0.0078(6) -0.0070(6)
O1 0.0940(10) 0.0879(9) 0.0483(7) -0.0248(8) 0.0078(6) -0.0235(6)
O2 0.0812(9) 0.0981(10) 0.0369(6) -0.0062(8) 0.0049(6) -0.0039(6)
O3 0.0399(6) 0.0642(7) 0.0555(7) -0.0020(5) 0.0074(5) 0.0149(5)
O4 0.0663(7) 0.0753(8) 0.0382(6) -0.0172(6) 0.0086(5) -0.0013(5)
O5 0.0566(7) 0.0870(9) 0.0451(6) -0.0144(6) 0.0139(5) 0.0140(6)

loop_
_atom_type_symbol
_atom_type_description
_atom_type_scat_dispersion_real
_atom_type_scat_dispersion_imag
_atom_type_scat_source
C C 0.0033 0.0016 'International Tables Vol C Tables 4.2.6.8 and 6.1.1.4'
H H 0.0000 0.0000 'International Tables Vol C Tables 4.2.6.8 and 6.1.1.4'
N N 0.0061 0.0033 'International Tables Vol C Tables 4.2.6.8 and 6.1.1.4'
O O 0.0106 0.0060 'International Tables Vol C Tables 4.2.6.8 and 6.1.1.4'

loop_
_geom_angle_atom_site_label_1
_geom_angle_atom_site_label_2
_geom_angle_atom_site_label_3
_geom_angle
O1 C1 O2 109.34(13)
O1 C1 H1A 109.8
O2 C1 H1A 109.8
O1 C1 H1B 109.8
O2 C1 H1B 109.8
H1A C1 H1B 108.3
C3 C2 C7 124.18(14)
C3 C2 O1 109.97(13)
C7 C2 O1 125.84(15)
C4 C3 C2 121.71(14)
C4 C3 O2 128.23(15)
C2 C3 O2 110.07(14)
C3 C4 C5 115.72(14)
C3 C4 H4 122.1
C5 C4 H4 122.1
C6 C5 C4 123.69(14)
C6 C5 H5 118.2
C4 C5 H5 118.2
C5 C6 C7 119.32(13)
C5 C6 C14 119.24(12)
C7 C6 C14 121.44(12)
C2 C7 C6 115.33(13)
C2 C7 C8 119.32(13)
C6 C7 C8 125.25(13)
N1 C8 C7 113.84(12)
N1 C8 H8A 108.8
C7 C8 H8A 108.8
N1 C8 H8B 108.8
C7 C8 H8B 108.8
H8A C8 H8B 107.7
N1 C9 C10 112.95(13)
N1 C9 H9A 109.0
C10 C9 H9A 109.0
N1 C9 H9B 109.0
C10 C9 H9B 109.0
H9A C9 H9B 107.8
C11 C10 C9 115.88(14)
C11 C10 H10A 108.3
C9 C10 H10A 108.3
C11 C10 H10B 108.3
C9 C10 H10B 108.3
H10A C10 H10B 107.4
C19 C11 C12 118.27(14)
C19 C11 C10 117.35(13)
C12 C11 C10 124.35(13)
C16 C12 C11 118.97(13)
C16 C12 C13 118.44(12)
C11 C12 C13 122.55(13)
O3 C13 C12 112.35(11)
O3 C13 C14 106.08(11)
C12 C13 C14 111.07(11)
O3 C13 H13 109.1
C12 C13 H13 109.1
C14 C13 H13 109.1
C6 C14 C13 116.11(11)
C6 C14 H14A 108.3
C13 C14 H14A 108.3
C6 C14 H14B 108.3
C13 C14 H14B 108.3
H14A C14 H14B 107.4
N1 C15 H15A 109.5
N1 C15 H15B 109.5
H15A C15 H15B 109.5
N1 C15 H15C 109.5
H15A C15 H15C 109.5
H15B C15 H15C 109.5
C17 C16 C12 121.96(14)
C17 C16 H16 119.0
C12 C16 H16 119.0
O4 C17 C16 125.38(14)
O4 C17 C18 115.30(12)
C16 C17 C18 119.31(14)
O5 C18 C19 125.45(14)
O5 C18 C17 115.85(14)
C19 C18 C17 118.70(13)
C18 C19 C11 122.79(14)
C18 C19 H19 118.6
C11 C19 H19 118.6
O4 C20 H20A 109.5
O4 C20 H20B 109.5
H20A C20 H20B 109.5
O4 C20 H20C 109.5
H20A C20 H20C 109.5
H20B C20 H20C 109.5
O5 C21 H21A 109.5
O5 C21 H21B 109.5
H21A C21 H21B 109.5
O5 C21 H21C 109.5
H21A C21 H21C 109.5
H21B C21 H21C 109.5
C9 N1 C15 112.43(14)
C9 N1 C8 112.27(13)
C15 N1 C8 110.06(14)
C2 O1 C1 105.37(14)
C3 O2 C1 105.22(13)
C13 O3 H3 109.5
C17 O4 C20 117.30(12)
C18 O5 C21 116.96(13)

loop_
_geom_bond_atom_site_label_1
_geom_bond_atom_site_label_2
_geom_bond_distance
C1 O1 1.420(2)
C1 O2 1.422(2)
C1 H1A 0.9700
C1 H1B 0.9700
C2 C3 1.374(2)
C2 C7 1.376(2)
C2 O1 1.3793(18)
C3 C4 1.360(2)
C3 O2 1.3807(17)
C4 C5 1.399(2)
C4 H4 0.9300
C5 C6 1.388(2)
C5 H5 0.9300
C6 C7 1.422(2)
C6 C14 1.5122(18)
C7 C8 1.511(2)
C8 N1 1.4617(19)
C8 H8A 0.9700
C8 H8B 0.9700
C9 N1 1.458(2)
C9 C10 1.524(3)
C9 H9A 0.9700
C9 H9B 0.9700
C10 C11 1.509(2)
C10 H10A 0.9700
C10 H10B 0.9700
C11 C19 1.400(2)
C11 C12 1.398(2)
C12 C16 1.398(2)
C12 C13 1.5200(19)
C13 O3 1.4335(17)
C13 C14 1.5322(19)
C13 H13 0.9800
C14 H14A 0.9700
C14 H14B 0.9700
C15 N1 1.457(2)
C15 H15A 0.9600
C15 H15B 0.9600
C15 H15C 0.9600
C16 C17 1.3805(19)
C16 H16 0.9300
C17 O4 1.3745(18)
C17 C18 1.403(2)
C18 O5 1.3685(17)
C18 C19 1.374(2)
C19 H19 0.9300
C20 O4 1.420(2)
C20 H20A 0.9600
C20 H20B 0.9600
C20 H20C 0.9600
C21 O5 1.419(2)
C21 H21A 0.9600
C21 H21B 0.9600
C21 H21C 0.9600
O3 H3 0.8200

loop_
_geom_hbond_atom_site_label_D
_geom_hbond_atom_site_label_H
_geom_hbond_atom_site_label_A
_geom_hbond_site_symmetry_A
_geom_hbond_distance_DH
_geom_hbond_distance_HA
_geom_hbond_distance_DA
_geom_hbond_angle_DHA
O3 H3 O4 3_665 0.82 2.31 3.0924(16) 159
C1 H1A O3 2_655 0.97 2.41 3.367(2) 170

loop_
_geom_torsion_atom_site_label_1
_geom_torsion_atom_site_label_2
_geom_torsion_atom_site_label_3
_geom_torsion_atom_site_label_4
_geom_torsion
C7 C2 C3 C4 1.7(2)
O1 C2 C3 C4 -179.25(14)
C7 C2 C3 O2 -178.17(14)
O1 C2 C3 O2 0.91(18)
C2 C3 C4 C5 -2.1(2)
O2 C3 C4 C5 177.69(14)
C3 C4 C5 C6 0.6(2)
C4 C5 C6 C7 1.4(2)
C4 C5 C6 C14 -179.36(13)
C3 C2 C7 C6 0.4(2)
O1 C2 C7 C6 -178.53(14)
C3 C2 C7 C8 176.81(15)
O1 C2 C7 C8 -2.1(2)
C5 C6 C7 C2 -1.82(19)
C14 C6 C7 C2 178.92(13)
C5 C6 C7 C8 -177.99(14)
C14 C6 C7 C8 2.8(2)
C2 C7 C8 N1 139.97(14)
C6 C7 C8 N1 -44.0(2)
N1 C9 C10 C11 -66.69(18)
C9 C10 C11 C19 -91.15(17)
C9 C10 C11 C12 90.89(19)
C19 C11 C12 C16 -0.8(2)
C10 C11 C12 C16 177.11(14)
C19 C11 C12 C13 176.99(13)
C10 C11 C12 C13 -5.1(2)
C16 C12 C13 O3 -38.64(17)
C11 C12 C13 O3 143.52(14)
C16 C12 C13 C14 79.99(16)
C11 C12 C13 C14 -97.85(15)
C5 C6 C14 C13 115.88(14)
C7 C6 C14 C13 -64.86(17)
O3 C13 C14 C6 -86.03(14)
C12 C13 C14 C6 151.62(12)
C11 C12 C16 C17 0.2(2)
C13 C12 C16 C17 -177.67(13)
C12 C16 C17 O4 -178.53(13)
C12 C16 C17 C18 0.4(2)
O4 C17 C18 O5 -0.76(19)
C16 C17 C18 O5 -179.84(13)
O4 C17 C18 C19 178.58(13)
C16 C17 C18 C19 -0.5(2)
O5 C18 C19 C11 179.15(14)
C17 C18 C19 C11 -0.1(2)
C12 C11 C19 C18 0.8(2)
C10 C11 C19 C18 -177.30(15)
C10 C9 N1 C15 161.30(15)
C10 C9 N1 C8 -73.96(17)
C7 C8 N1 C9 158.57(14)
C7 C8 N1 C15 -75.39(18)
C3 C2 O1 C1 -1.83(18)
C7 C2 O1 C1 177.23(16)
O2 C1 O1 C2 2.09(18)
C4 C3 O2 C1 -179.40(16)
C2 C3 O2 C1 0.42(17)
O1 C1 O2 C3 -1.56(18)
C16 C17 O4 C20 -4.4(2)
C18 C17 O4 C20 176.55(14)
C19 C18 O5 C21 5.0(2)
C17 C18 O5 C21 -175.74(14)
